data_7231954
loop_
_publ_author_name
'Deb, Mohit L.'
'Borpatra, Paran J.'
'Baruah, Pranjal K.'

_publ_section_title
;
 A one-pot catalyst/external oxidant/solvent-free cascade approach to
 pyrimidines via a 1,5-hydride transfer
;
_journal_issue 1
_journal_name_full 'Green Chemistry'
_journal_page_first 69
_journal_paper_doi 10.1039/C8GC03507E
_journal_volume 21
_journal_year 2019
_chemical_formula_moiety 'C22 H20 N4 O2'
_chemical_formula_sum 'C22 H20 N4 O2'
_chemical_formula_weight 372.42
_space_group_crystal_system monoclinic
_space_group_IT_number 14
_space_group_name_Hall '-P 2ybc'
_space_group_name_H-M_alt 'P 1 21/c 1'
_symmetry_space_group_name_Hall '-P 2ybc'
_symmetry_space_group_name_H-M 'P 1 21/c 1'
_atom_sites_solution_hydrogens geom
_audit_creation_method SHELXL-2016/6
_audit_update_record
;
2018-06-20 deposited with the CCDC.
2018-11-20 downloaded from the CCDC.
;
_cell_angle_alpha 90
_cell_angle_beta 95.129(3)
_cell_angle_gamma 90
_cell_formula_units_Z 8
_cell_length_a 10.9372(7)
_cell_length_b 9.1286(5)
_cell_length_c 35.781(2)
_cell_measurement_reflns_used 5343
_cell_measurement_temperature 296(2)
_cell_measurement_theta_max 26.02
_cell_measurement_theta_min 2.29
_cell_volume 3558.1(4)
_computing_cell_refinement 'Bruker SAINT'
_computing_data_collection 'Bruker APEX2'
_computing_data_reduction 'Bruker SAINT'
_computing_molecular_graphics 'Bruker SHELXTL'
_computing_publication_material 'Bruker SHELXTL'
_computing_structure_refinement 'SHELXL-2016/6 (Sheldrick, 2016)'
_computing_structure_solution 'SHELXL-2016/6 (Sheldrick, 2016)'
_diffrn_ambient_temperature 296(2)
_diffrn_measured_fraction_theta_full 0.996
_diffrn_measured_fraction_theta_max 0.995
_diffrn_measurement_device_type 'Bruker APEX-II CCD'
_diffrn_measurement_method '\f and \w scans'
_diffrn_radiation_type MoK\a
_diffrn_radiation_wavelength 0.71073
_diffrn_reflns_av_R_equivalents 0.0381
_diffrn_reflns_av_unetI/netI 0.0459
_diffrn_reflns_Laue_measured_fraction_full 0.996
_diffrn_reflns_Laue_measured_fraction_max 0.995
_diffrn_reflns_limit_h_max 14
_diffrn_reflns_limit_h_min -14
_diffrn_reflns_limit_k_max 9
_diffrn_reflns_limit_k_min -12
_diffrn_reflns_limit_l_max 48
_diffrn_reflns_limit_l_min -48
_diffrn_reflns_number 28160
_diffrn_reflns_point_group_measured_fraction_full 0.996
_diffrn_reflns_point_group_measured_fraction_max 0.995
_diffrn_reflns_theta_full 25.242
_diffrn_reflns_theta_max 29.044
_diffrn_reflns_theta_min 1.143
_diffrn_source 'fine-focus sealed tube'
_exptl_absorpt_coefficient_mu 0.092
_exptl_absorpt_correction_T_max 0.988
_exptl_absorpt_correction_T_min 0.983
_exptl_absorpt_correction_type multi-scan
_exptl_absorpt_process_details 'Bruker AXS SADABS program'
_exptl_crystal_colour colorless
_exptl_crystal_density_diffrn 1.390
_exptl_crystal_description block
_exptl_crystal_F_000 1568
_exptl_crystal_size_max 0.190
_exptl_crystal_size_mid 0.170
_exptl_crystal_size_min 0.130
_refine_diff_density_max 0.544
_refine_diff_density_min -0.510
_refine_diff_density_rms 0.138
_refine_ls_extinction_coef 0.0122(17)
_refine_ls_extinction_expression Fc^*^=kFc[1+0.001xFc^2^\l^3^/sin(2\q)]^-1/4^
_refine_ls_extinction_method 'SHELXL-2016/6 (Sheldrick 2016)'
_refine_ls_goodness_of_fit_ref 1.038
_refine_ls_hydrogen_treatment constr
_refine_ls_matrix_type full
_refine_ls_number_parameters 520
_refine_ls_number_reflns 9463
_refine_ls_number_restraints 0
_refine_ls_restrained_S_all 1.038
_refine_ls_R_factor_all 0.1091
_refine_ls_R_factor_gt 0.0706
_refine_ls_shift/su_max 0.000
_refine_ls_shift/su_mean 0.000
_refine_ls_structure_factor_coef Fsqd
_refine_ls_weighting_details 'w=1/[\s^2^(Fo^2^)+(0.1314P)^2^+0.3617P] where P=(Fo^2^+2Fc^2^)/3'
_refine_ls_weighting_scheme calc
_refine_ls_wR_factor_gt 0.1879
_refine_ls_wR_factor_ref 0.2219
_reflns_Friedel_coverage 0.000
_reflns_number_gt 6112
_reflns_number_total 9463
_reflns_threshold_expression 'I > 2\s(I)'
_cod_data_source_file c8gc03507e2.cif
_cod_data_source_block pb_823_0m
_cod_depositor_comments 'Adding full bibliography for 7231952--7231954.cif.'
_cod_original_cell_volume 3558.2(4)
_cod_database_code 7231954
_shelx_shelxl_version_number 2016/6
_shelx_space_group_comment
;
The symmetry employed for this shelxl refinement is uniquely defined
by the following loop, which should always be used as a source of
symmetry information in preference to the above space-group names.
They are only intended as comments.
;
_shelx_estimated_absorpt_t_min 0.983
_shelx_estimated_absorpt_t_max 0.988
_exptl_absorpt_special_details 'Sheldrick,G.M.,2015,University of gottingen'

loop_
_space_group_symop_operation_xyz
'x, y, z'
'-x, y+1/2, -z+1/2'
'-x, -y, -z'
'x, -y-1/2, z-1/2'

loop_
_atom_site_label
_atom_site_type_symbol
_atom_site_fract_x
_atom_site_fract_y
_atom_site_fract_z
_atom_site_U_iso_or_equiv
_atom_site_adp_type
_atom_site_occupancy
_atom_site_site_symmetry_order
_atom_site_calc_flag
_atom_site_refinement_flags_posn
_atom_site_refinement_flags_adp
_atom_site_refinement_flags_occupancy
_atom_site_disorder_assembly
_atom_site_disorder_group
O1 O 0.57324(16) -0.11117(19) 0.07719(5) 0.0567(4) Uani 1 1 d . . . . .
N1 N 0.95535(15) 0.19037(18) 0.18842(4) 0.0354(4) Uani 1 1 d . . . . .
C1 C 0.6094(2) 0.4546(3) 0.24540(8) 0.0607(7) Uani 1 1 d . . . . .
H1 H 0.559219 0.524368 0.255221 0.073 Uiso 1 1 calc R U . . .
O2 O 0.66486(15) -0.10876(17) 0.20389(4) 0.0493(4) Uani 1 1 d . . . . .
N2 N 0.88322(16) 0.19446(18) 0.12422(4) 0.0363(4) Uani 1 1 d . . . . .
C2 C 0.5963(2) 0.3099(3) 0.25399(7) 0.0563(6) Uani 1 1 d . . . . .
H2 H 0.535966 0.280844 0.269184 0.068 Uiso 1 1 calc R U . . .
N3 N 0.72883(16) 0.03570(18) 0.10106(4) 0.0361(4) Uani 1 1 d . . . . .
O3 O -0.07799(18) 0.6718(2) 0.17637(5) 0.0625(5) Uani 1 1 d . . . . .
C3 C 0.6728(2) 0.2068(3) 0.24005(6) 0.0440(5) Uani 1 1 d . . . . .
H3 H 0.664648 0.108777 0.246481 0.053 Uiso 1 1 calc R U . . .
N4 N 0.61996(16) -0.11117(18) 0.14049(5) 0.0385(4) Uani 1 1 d . . . . .
O4 O -0.11931(16) 0.74581(19) 0.05004(5) 0.0547(4) Uani 1 1 d . . . . .
C4 C 0.76195(17) 0.2473(2) 0.21648(5) 0.0331(4) Uani 1 1 d . . . . .
C6 C 0.6978(2) 0.4978(3) 0.22201(7) 0.0519(6) Uani 1 1 d . . . . .
H6 H 0.706366 0.596279 0.216126 0.062 Uiso 1 1 calc R U . . .
N6 N 0.20970(16) 0.96173(18) 0.12709(4) 0.0375(4) Uani 1 1 d . . . . .
C5 C 0.7729(2) 0.3943(2) 0.20747(6) 0.0415(5) Uani 1 1 d . . . . .
H5 H 0.831163 0.423405 0.191571 0.050 Uiso 1 1 calc R U . . .
N5 N 0.19085(17) 1.02853(18) 0.06321(4) 0.0382(4) Uani 1 1 d . . . . .
C7 C 0.84145(17) 0.1292(2) 0.20037(5) 0.0324(4) Uani 1 1 d . . . . .
H7 H 0.862984 0.056866 0.220103 0.039 Uiso 1 1 calc R U . . .
N7 N 0.05988(17) 0.81804(18) 0.15124(5) 0.0382(4) Uani 1 1 d . . . . .
C14 C 1.0717(2) 0.3760(3) 0.10718(7) 0.0517(6) Uani 1 1 d . . . . .
H14 H 1.015982 0.340989 0.088112 0.062 Uiso 1 1 calc R U . . .
C15 C 1.06369(18) 0.3303(2) 0.14390(6) 0.0353(4) Uani 1 1 d . . . . .
C16 C 0.96179(18) 0.2322(2) 0.15248(5) 0.0326(4) Uani 1 1 d . . . . .
C17 C 0.79597(17) 0.0943(2) 0.13210(5) 0.0313(4) Uani 1 1 d . . . . .
C18 C 0.6361(2) -0.0647(2) 0.10440(6) 0.0395(5) Uani 1 1 d . . . . .
C22 C 0.5220(2) -0.2175(3) 0.14447(8) 0.0546(6) Uani 1 1 d . . . . .
H22A H 0.514598 -0.281057 0.123014 0.082 Uiso 1 1 calc R U . . .
H22B H 0.445856 -0.166683 0.146237 0.082 Uiso 1 1 calc R U . . .
H22C H 0.541145 -0.274501 0.166767 0.082 Uiso 1 1 calc R U . . .
C21 C 0.7517(2) 0.0823(3) 0.06303(6) 0.0499(6) Uani 1 1 d . . . . .
H21A H 0.694321 0.034868 0.045092 0.075 Uiso 1 1 calc R U . . .
H21B H 0.833818 0.056048 0.058218 0.075 Uiso 1 1 calc R U . . .
H21C H 0.741910 0.186605 0.060920 0.075 Uiso 1 1 calc R U . . .
C20 C 0.77489(17) 0.0507(2) 0.16736(5) 0.0314(4) Uani 1 1 d . . . . .
C19 C 0.68616(18) -0.0598(2) 0.17306(6) 0.0358(4) Uani 1 1 d . . . . .
C8 C 1.0498(2) 0.2312(3) 0.21809(7) 0.0623(7) Uani 1 1 d . . . . .
H8A H 1.012180 0.238738 0.241557 0.075 Uiso 1 1 calc R U . A 1
H8B H 1.110405 0.153473 0.220862 0.075 Uiso 1 1 calc R U . A 1
N8 N -0.09920(17) 0.70785(19) 0.11307(5) 0.0419(4) Uani 1 1 d . . . . .
C9A C 1.1111(5) 0.3659(6) 0.21166(12) 0.0460(16) Uani 0.505(9) 1 d . . P B 1
H9A1 H 1.183839 0.373336 0.229169 0.055 Uiso 0.505(9) 1 calc R U P B 1
H9A2 H 1.057336 0.446851 0.216561 0.055 Uiso 0.505(9) 1 calc R U P B 1
C9B C 1.1690(5) 0.2777(7) 0.20864(14) 0.0533(18) Uani 0.495(9) 1 d . . P B 2
H9B1 H 1.218798 0.193306 0.203553 0.064 Uiso 0.495(9) 1 calc R U P B 2
H9B2 H 1.210585 0.332317 0.229263 0.064 Uiso 0.495(9) 1 calc R U P B 2
C10 C 1.1483(3) 0.3794(3) 0.17199(7) 0.0607(7) Uani 1 1 d . . . . .
C11 C 1.2380(3) 0.4779(3) 0.16272(9) 0.0721(9) Uani 1 1 d . . . . .
H11 H 1.294922 0.512702 0.181493 0.087 Uiso 1 1 calc R U . . .
C12 C 1.2440(2) 0.5244(3) 0.12693(9) 0.0607(7) Uani 1 1 d . . . . .
H12 H 1.304129 0.591219 0.121475 0.073 Uiso 1 1 calc R U . . .
C13 C 1.1622(3) 0.4734(3) 0.09884(9) 0.0621(7) Uani 1 1 d . . . . .
H13 H 1.167296 0.503972 0.074241 0.075 Uiso 1 1 calc R U . . .
C37 C 0.34684(19) 1.1406(2) 0.10573(6) 0.0359(4) Uani 1 1 d . . . . .
C38 C 0.24342(18) 1.0373(2) 0.09843(5) 0.0334(4) Uani 1 1 d . . . . .
C39 C 0.10683(18) 0.8773(2) 0.11997(5) 0.0330(4) Uani 1 1 d . . . . .
C40 C -0.0413(2) 0.7282(2) 0.14848(6) 0.0420(5) Uani 1 1 d . . . . .
C41 C -0.05987(19) 0.7679(2) 0.08024(6) 0.0390(5) Uani 1 1 d . . . . .
C42 C 0.04989(18) 0.8527(2) 0.08526(5) 0.0342(4) Uani 1 1 d . . . . .
C43 C 0.1202(3) 0.8395(3) 0.18885(6) 0.0606(7) Uani 1 1 d . . . . .
H43A H 0.183887 0.911507 0.188027 0.091 Uiso 1 1 calc R U . . .
H43B H 0.155288 0.748589 0.198024 0.091 Uiso 1 1 calc R U . . .
H43C H 0.061119 0.872620 0.205267 0.091 Uiso 1 1 calc R U . . .
C44 C -0.2051(2) 0.6089(3) 0.10979(8) 0.0557(6) Uani 1 1 d . . . . .
H44A H -0.260900 0.638298 0.088898 0.084 Uiso 1 1 calc R U . . .
H44B H -0.246040 0.613058 0.132404 0.084 Uiso 1 1 calc R U . . .
H44C H -0.177730 0.510621 0.105915 0.084 Uiso 1 1 calc R U . . .
C36 C 0.3934(2) 1.1695(3) 0.14216(7) 0.0485(5) Uani 1 1 d . . . . .
H36 H 0.358078 1.125401 0.162014 0.058 Uiso 1 1 calc R U . . .
C35 C 0.4920(3) 1.2635(3) 0.14942(8) 0.0610(7) Uani 1 1 d . . . . .
H35 H 0.523488 1.281512 0.173999 0.073 Uiso 1 1 calc R U . . .
C34 C 0.5428(2) 1.3294(3) 0.12030(9) 0.0650(8) Uani 1 1 d . . . . .
H34 H 0.607866 1.394202 0.125184 0.078 Uiso 1 1 calc R U . . .
C33 C 0.4995(2) 1.3014(3) 0.08423(9) 0.0627(7) Uani 1 1 d . . . . .
H33 H 0.535527 1.347163 0.064748 0.075 Uiso 1 1 calc R U . . .
C32 C 0.4014(2) 1.2049(2) 0.07594(7) 0.0474(5) Uani 1 1 d . . . . .
C31 C 0.3564(3) 1.1626(3) 0.03670(7) 0.0639(7) Uani 1 1 d . . . . .
H31A H 0.371840 1.242013 0.019737 0.077 Uiso 1 1 calc R U . . .
H31B H 0.401024 1.077125 0.029278 0.077 Uiso 1 1 calc R U . . .
C30 C 0.2235(3) 1.1297(3) 0.03379(6) 0.0554(6) Uani 1 1 d . . . . .
H30A H 0.178102 1.220284 0.035639 0.066 Uiso 1 1 calc R U . . .
H30B H 0.199733 1.086872 0.009412 0.066 Uiso 1 1 calc R U . . .
C29 C 0.10760(19) 0.9081(2) 0.05122(5) 0.0360(4) Uani 1 1 d . . . . .
H29 H 0.042567 0.946642 0.033274 0.043 Uiso 1 1 calc R U . . .
C28 C 0.1672(3) 0.5828(3) -0.01070(7) 0.0660(8) Uani 1 1 d . . . . .
H28 H 0.122134 0.522574 -0.027779 0.079 Uiso 1 1 calc R U . . .
C27 C 0.1112(3) 0.6967(3) 0.00568(6) 0.0514(6) Uani 1 1 d . . . . .
H27 H 0.028306 0.714340 -0.000810 0.062 Uiso 1 1 calc R U . . .
C26 C 0.1758(2) 0.7873(2) 0.03195(5) 0.0389(5) Uani 1 1 d . . . . .
C25 C 0.2996(2) 0.7608(3) 0.04061(7) 0.0501(6) Uani 1 1 d . . . . .
H25 H 0.344468 0.820465 0.057874 0.060 Uiso 1 1 calc R U . . .
C24 C 0.3572(3) 0.6470(3) 0.02395(8) 0.0685(8) Uani 1 1 d . . . . .
H24 H 0.440529 0.630097 0.029943 0.082 Uiso 1 1 calc R U . . .
C23 C 0.2901(4) 0.5572(3) -0.00193(8) 0.0720(9) Uani 1 1 d . . . . .
H23 H 0.328593 0.480125 -0.013211 0.086 Uiso 1 1 calc R U . . .

loop_
_atom_site_aniso_label
_atom_site_aniso_U_11
_atom_site_aniso_U_22
_atom_site_aniso_U_33
_atom_site_aniso_U_23
_atom_site_aniso_U_13
_atom_site_aniso_U_12
O1 0.0530(10) 0.0605(11) 0.0548(10) -0.0122(8) -0.0048(8) -0.0149(8)
N1 0.0293(8) 0.0431(9) 0.0343(8) -0.0005(7) 0.0052(7) -0.0038(7)
C1 0.0506(15) 0.0682(18) 0.0643(15) -0.0223(13) 0.0098(12) 0.0136(12)
O2 0.0535(10) 0.0487(9) 0.0477(8) 0.0073(7) 0.0158(7) -0.0130(7)
N2 0.0404(9) 0.0363(9) 0.0330(8) 0.0006(6) 0.0082(7) -0.0084(7)
C2 0.0477(14) 0.0726(17) 0.0519(13) -0.0102(12) 0.0223(11) -0.0013(12)
N3 0.0396(9) 0.0376(9) 0.0310(8) -0.0017(6) 0.0037(7) -0.0049(7)
O3 0.0704(12) 0.0629(11) 0.0581(10) 0.0127(8) 0.0278(9) -0.0116(9)
C3 0.0453(12) 0.0511(13) 0.0369(10) -0.0021(9) 0.0114(9) -0.0044(10)
N4 0.0342(9) 0.0329(9) 0.0492(10) -0.0036(7) 0.0079(8) -0.0071(7)
O4 0.0479(10) 0.0627(10) 0.0524(9) -0.0059(8) -0.0019(8) -0.0145(8)
C4 0.0298(9) 0.0417(11) 0.0279(8) -0.0028(7) 0.0032(7) -0.0022(8)
C6 0.0530(14) 0.0430(12) 0.0588(14) -0.0073(10) -0.0002(12) 0.0076(10)
N6 0.0391(9) 0.0395(9) 0.0335(8) 0.0041(7) 0.0005(7) -0.0069(7)
C5 0.0408(11) 0.0429(12) 0.0414(11) -0.0011(9) 0.0069(9) -0.0024(9)
N5 0.0474(10) 0.0354(9) 0.0315(8) 0.0030(7) 0.0011(7) -0.0083(7)
C7 0.0291(9) 0.0392(10) 0.0296(8) 0.0041(7) 0.0060(7) -0.0031(7)
N7 0.0441(10) 0.0372(9) 0.0341(8) 0.0040(7) 0.0078(7) -0.0028(7)
C14 0.0414(12) 0.0585(14) 0.0563(14) 0.0120(11) 0.0107(11) -0.0111(11)
C15 0.0309(10) 0.0294(9) 0.0474(11) -0.0042(8) 0.0138(8) -0.0011(7)
C16 0.0316(10) 0.0306(9) 0.0369(9) -0.0022(7) 0.0107(8) 0.0000(7)
C17 0.0329(10) 0.0285(9) 0.0331(9) -0.0018(7) 0.0060(7) -0.0005(7)
C18 0.0380(11) 0.0349(10) 0.0458(11) -0.0058(8) 0.0047(9) -0.0015(8)
C22 0.0456(13) 0.0503(14) 0.0691(15) -0.0048(11) 0.0117(12) -0.0206(11)
C21 0.0622(15) 0.0561(14) 0.0317(10) -0.0009(9) 0.0053(10) -0.0083(12)
C20 0.0310(9) 0.0306(9) 0.0332(9) 0.0003(7) 0.0067(7) -0.0033(7)
C19 0.0351(10) 0.0320(10) 0.0418(10) 0.0009(8) 0.0121(8) -0.0015(8)
C8 0.0420(13) 0.093(2) 0.0491(13) 0.0106(13) -0.0104(11) -0.0199(13)
N8 0.0368(9) 0.0368(9) 0.0535(10) -0.0004(8) 0.0116(8) -0.0042(7)
C9A 0.039(3) 0.052(3) 0.045(2) -0.011(2) -0.0027(19) -0.006(2)
C9B 0.042(3) 0.067(4) 0.051(3) -0.006(2) 0.002(2) -0.008(3)
C10 0.0634(17) 0.0682(17) 0.0521(14) -0.0126(12) 0.0136(12) -0.0330(13)
C11 0.0678(19) 0.0758(19) 0.0743(18) -0.0205(15) 0.0146(15) -0.0410(15)
C12 0.0498(14) 0.0388(12) 0.097(2) 0.0012(13) 0.0282(14) -0.0129(10)
C13 0.0536(16) 0.0581(15) 0.0777(18) 0.0211(13) 0.0231(14) -0.0093(12)
C37 0.0359(10) 0.0285(9) 0.0430(10) -0.0015(8) 0.0024(8) -0.0019(8)
C38 0.0355(10) 0.0307(9) 0.0339(9) -0.0006(7) 0.0023(8) -0.0007(8)
C39 0.0363(10) 0.0287(9) 0.0344(9) 0.0025(7) 0.0049(8) 0.0010(7)
C40 0.0460(12) 0.0343(11) 0.0474(11) 0.0034(9) 0.0141(10) 0.0013(9)
C41 0.0385(11) 0.0370(11) 0.0419(11) -0.0036(8) 0.0050(9) -0.0008(8)
C42 0.0367(10) 0.0328(10) 0.0337(9) 0.0012(7) 0.0061(8) -0.0020(8)
C43 0.0788(19) 0.0691(17) 0.0334(11) 0.0095(11) 0.0027(12) -0.0146(14)
C44 0.0425(13) 0.0469(13) 0.0796(17) -0.0035(12) 0.0161(12) -0.0117(10)
C36 0.0458(13) 0.0458(12) 0.0525(13) -0.0016(10) -0.0037(10) -0.0064(10)
C35 0.0512(15) 0.0572(15) 0.0707(17) -0.0065(13) -0.0157(13) -0.0072(12)
C34 0.0390(13) 0.0525(15) 0.102(2) -0.0042(14) -0.0026(14) -0.0138(11)
C33 0.0491(15) 0.0558(16) 0.084(2) 0.0136(13) 0.0133(14) -0.0119(12)
C32 0.0439(12) 0.0408(12) 0.0585(13) 0.0060(10) 0.0098(11) -0.0048(9)
C31 0.0712(18) 0.0679(17) 0.0552(14) 0.0125(12) 0.0204(13) -0.0158(14)
C30 0.0733(18) 0.0542(14) 0.0381(11) 0.0113(10) 0.0024(11) -0.0164(12)
C29 0.0389(11) 0.0379(10) 0.0306(9) 0.0008(7) 0.0001(8) -0.0065(8)
C28 0.096(2) 0.0540(15) 0.0513(14) -0.0157(12) 0.0234(15) -0.0152(15)
C27 0.0613(15) 0.0536(14) 0.0398(11) -0.0080(10) 0.0071(11) -0.0124(11)
C26 0.0465(12) 0.0383(11) 0.0325(9) 0.0017(8) 0.0077(9) -0.0076(9)
C25 0.0468(13) 0.0563(14) 0.0481(12) 0.0020(10) 0.0092(10) -0.0018(11)
C24 0.0640(18) 0.0729(18) 0.0714(18) 0.0068(15) 0.0221(15) 0.0145(15)
C23 0.107(3) 0.0501(15) 0.0646(17) -0.0024(13) 0.0395(17) 0.0094(16)

loop_
_atom_type_symbol
_atom_type_description
_atom_type_scat_dispersion_real
_atom_type_scat_dispersion_imag
_atom_type_scat_source
C C 0.0033 0.0016 'International Tables Vol C Tables 4.2.6.8 and 6.1.1.4'
H H 0.0000 0.0000 'International Tables Vol C Tables 4.2.6.8 and 6.1.1.4'
N N 0.0061 0.0033 'International Tables Vol C Tables 4.2.6.8 and 6.1.1.4'
O O 0.0106 0.0060 'International Tables Vol C Tables 4.2.6.8 and 6.1.1.4'

loop_
_geom_angle_atom_site_label_1
_geom_angle_atom_site_label_2
_geom_angle_atom_site_label_3
_geom_angle
C16 N1 C8 121.74(18)
C16 N1 C7 120.32(16)
C8 N1 C7 116.73(17)
C2 C1 C6 120.1(2)
C2 C1 H1 119.9
C6 C1 H1 119.9
C16 N2 C17 115.90(16)
C1 C2 C3 119.9(2)
C1 C2 H2 120.1
C3 C2 H2 120.1
C18 N3 C17 121.91(16)
C18 N3 C21 117.41(17)
C17 N3 C21 120.66(17)
C2 C3 C4 121.1(2)
C2 C3 H3 119.5
C4 C3 H3 119.5
C18 N4 C19 125.11(16)
C18 N4 C22 116.71(18)
C19 N4 C22 118.12(18)
C5 C4 C3 118.45(19)
C5 C4 C7 122.00(17)
C3 C4 C7 119.52(18)
C5 C6 C1 120.0(2)
C5 C6 H6 120.0
C1 C6 H6 120.0
C38 N6 C39 115.67(16)
C6 C5 C4 120.4(2)
C6 C5 H5 119.8
C4 C5 H5 119.8
C38 N5 C29 121.52(16)
C38 N5 C30 121.68(17)
C29 N5 C30 116.50(16)
N1 C7 C20 108.39(14)
N1 C7 C4 111.64(16)
C20 C7 C4 112.22(16)
N1 C7 H7 108.2
C20 C7 H7 108.2
C4 C7 H7 108.2
C40 N7 C39 122.05(18)
C40 N7 C43 116.21(18)
C39 N7 C43 121.61(18)
C13 C14 C15 120.3(2)
C13 C14 H14 119.9
C15 C14 H14 119.9
C10 C15 C14 119.8(2)
C10 C15 C16 120.86(19)
C14 C15 C16 119.32(19)
N2 C16 N1 124.98(17)
N2 C16 C15 116.81(17)
N1 C16 C15 118.21(18)
C20 C17 N2 124.37(17)
C20 C17 N3 120.63(17)
N2 C17 N3 114.99(16)
O1 C18 N3 121.9(2)
O1 C18 N4 121.95(19)
N3 C18 N4 116.10(17)
N4 C22 H22A 109.5
N4 C22 H22B 109.5
H22A C22 H22B 109.5
N4 C22 H22C 109.5
H22A C22 H22C 109.5
H22B C22 H22C 109.5
N3 C21 H21A 109.5
N3 C21 H21B 109.5
H21A C21 H21B 109.5
N3 C21 H21C 109.5
H21A C21 H21C 109.5
H21B C21 H21C 109.5
C17 C20 C19 120.82(17)
C17 C20 C7 118.43(16)
C19 C20 C7 120.63(16)
O2 C19 N4 119.98(18)
O2 C19 C20 124.77(19)
N4 C19 C20 115.24(17)
C9A C8 N1 114.4(3)
C9B C8 N1 120.0(3)
C9A C8 H8A 108.7
N1 C8 H8A 108.7
C9A C8 H8B 108.6
N1 C8 H8B 108.7
H8A C8 H8B 107.6
C40 N8 C41 124.67(18)
C40 N8 C44 116.88(19)
C41 N8 C44 118.34(19)
C8 C9A C10 112.9(3)
C8 C9A H9A1 109.0
C10 C9A H9A1 109.0
C8 C9A H9A2 109.0
C10 C9A H9A2 109.0
H9A1 C9A H9A2 107.8
C8 C9B C10 107.4(4)
C8 C9B H9B1 110.2
C10 C9B H9B1 110.2
C8 C9B H9B2 110.2
C10 C9B H9B2 110.2
H9B1 C9B H9B2 108.5
C15 C10 C11 118.5(2)
C15 C10 C9A 115.9(3)
C11 C10 C9A 121.9(3)
C15 C10 C9B 116.3(3)
C11 C10 C9B 121.2(3)
C12 C11 C10 121.5(3)
C12 C11 H11 119.3
C10 C11 H11 119.3
C11 C12 C13 120.2(2)
C11 C12 H12 119.9
C13 C12 H12 119.9
C12 C13 C14 119.7(3)
C12 C13 H13 120.2
C14 C13 H13 120.2
C36 C37 C32 119.6(2)
C36 C37 C38 119.99(19)
C32 C37 C38 120.40(19)
N6 C38 N5 125.10(18)
N6 C38 C37 117.42(17)
N5 C38 C37 117.48(17)
C42 C39 N6 124.46(17)
C42 C39 N7 120.15(18)
N6 C39 N7 115.37(17)
O3 C40 N7 120.9(2)
O3 C40 N8 122.4(2)
N7 C40 N8 116.61(18)
O4 C41 N8 119.78(19)
O4 C41 C42 125.02(19)
N8 C41 C42 115.20(18)
C39 C42 C41 121.16(18)
C39 C42 C29 119.49(18)
C41 C42 C29 119.26(17)
N7 C43 H43A 109.5
N7 C43 H43B 109.5
H43A C43 H43B 109.5
N7 C43 H43C 109.5
H43A C43 H43C 109.5
H43B C43 H43C 109.5
N8 C44 H44A 109.5
N8 C44 H44B 109.5
H44A C44 H44B 109.5
N8 C44 H44C 109.5
H44A C44 H44C 109.5
H44B C44 H44C 109.5
C37 C36 C35 120.7(2)
C37 C36 H36 119.7
C35 C36 H36 119.7
C34 C35 C36 119.6(3)
C34 C35 H35 120.2
C36 C35 H35 120.2
C33 C34 C35 120.8(2)
C33 C34 H34 119.6
C35 C34 H34 119.6
C34 C33 C32 121.0(2)
C34 C33 H33 119.5
C32 C33 H33 119.5
C37 C32 C33 118.3(2)
C37 C32 C31 118.7(2)
C33 C32 C31 122.9(2)
C30 C31 C32 111.0(2)
C30 C31 H31A 109.4
C32 C31 H31A 109.4
C30 C31 H31B 109.4
C32 C31 H31B 109.4
H31A C31 H31B 108.0
N5 C30 C31 112.2(2)
N5 C30 H30A 109.2
C31 C30 H30A 109.2
N5 C30 H30B 109.2
C31 C30 H30B 109.2
H30A C30 H30B 107.9
N5 C29 C42 107.99(15)
N5 C29 C26 110.93(17)
C42 C29 C26 112.22(16)
N5 C29 H29 108.5
C42 C29 H29 108.5
C26 C29 H29 108.5
C27 C28 C23 119.9(3)
C27 C28 H28 120.0
C23 C28 H28 120.0
C28 C27 C26 121.4(3)
C28 C27 H27 119.3
C26 C27 H27 119.3
C25 C26 C27 118.3(2)
C25 C26 C29 122.15(19)
C27 C26 C29 119.5(2)
C24 C25 C26 120.8(3)
C24 C25 H25 119.6
C26 C25 H25 119.6
C25 C24 C23 119.8(3)
C25 C24 H24 120.1
C23 C24 H24 120.1
C28 C23 C24 119.9(3)
C28 C23 H23 120.1
C24 C23 H23 120.1

loop_
_geom_bond_atom_site_label_1
_geom_bond_atom_site_label_2
_geom_bond_distance
O1 C18 1.217(3)
N1 C16 1.349(2)
N1 C8 1.462(3)
N1 C7 1.463(2)
C1 C2 1.367(4)
C1 C6 1.391(4)
C1 H1 0.9300
O2 C19 1.231(2)
N2 C16 1.313(3)
N2 C17 1.369(2)
C2 C3 1.381(3)
C2 H2 0.9300
N3 C18 1.380(3)
N3 C17 1.383(2)
N3 C21 1.468(3)
O3 C40 1.222(3)
C3 C4 1.395(3)
C3 H3 0.9300
N4 C18 1.385(3)
N4 C19 1.397(3)
N4 C22 1.462(3)
O4 C41 1.227(3)
C4 C5 1.388(3)
C4 C7 1.530(3)
C6 C5 1.384(3)
C6 H6 0.9300
N6 C38 1.316(2)
N6 C39 1.369(3)
C5 H5 0.9300
N5 C38 1.340(2)
N5 C29 1.467(3)
N5 C30 1.468(3)
C7 C20 1.512(3)
C7 H7 0.9800
N7 C40 1.373(3)
N7 C39 1.383(2)
N7 C43 1.458(3)
C14 C13 1.382(3)
C14 C15 1.389(3)
C14 H14 0.9300
C15 C10 1.379(3)
C15 C16 1.483(3)
C17 C20 1.362(3)
C22 H22A 0.9600
C22 H22B 0.9600
C22 H22C 0.9600
C21 H21A 0.9600
C21 H21B 0.9600
C21 H21C 0.9600
C20 C19 1.427(3)
C8 C9A 1.429(5)
C8 C9B 1.439(6)
C8 H8A 0.9700
C8 H8B 0.9700
N8 C40 1.378(3)
N8 C41 1.398(3)
N8 C44 1.465(3)
C9A C10 1.516(5)
C9A H9A1 0.9700
C9A H9A2 0.9700
C9B C10 1.606(6)
C9B H9B1 0.9700
C9B H9B2 0.9700
C10 C11 1.392(3)
C11 C12 1.357(4)
C11 H11 0.9300
C12 C13 1.367(4)
C12 H12 0.9300
C13 H13 0.9300
C37 C36 1.382(3)
C37 C32 1.397(3)
C37 C38 1.478(3)
C39 C42 1.357(3)
C41 C42 1.426(3)
C42 C29 1.508(3)
C43 H43A 0.9600
C43 H43B 0.9600
C43 H43C 0.9600
C44 H44A 0.9600
C44 H44B 0.9600
C44 H44C 0.9600
C36 C35 1.385(3)
C36 H36 0.9300
C35 C34 1.364(4)
C35 H35 0.9300
C34 C33 1.359(4)
C34 H34 0.9300
C33 C32 1.399(3)
C33 H33 0.9300
C32 C31 1.497(4)
C31 C30 1.478(4)
C31 H31A 0.9700
C31 H31B 0.9700
C30 H30A 0.9700
C30 H30B 0.9700
C29 C26 1.530(3)
C29 H29 0.9800
C28 C27 1.365(4)
C28 C23 1.373(5)
C28 H28 0.9300
C27 C26 1.395(3)
C27 H27 0.9300
C26 C25 1.383(3)
C25 C24 1.378(4)
C25 H25 0.9300
C24 C23 1.395(5)
C24 H24 0.9300
C23 H23 0.9300

loop_
_geom_torsion_atom_site_label_1
_geom_torsion_atom_site_label_2
_geom_torsion_atom_site_label_3
_geom_torsion_atom_site_label_4
_geom_torsion
C6 C1 C2 C3 1.4(4)
C1 C2 C3 C4 -1.5(4)
C2 C3 C4 C5 0.4(3)
C2 C3 C4 C7 -177.6(2)
C2 C1 C6 C5 -0.2(4)
C1 C6 C5 C4 -0.9(4)
C3 C4 C5 C6 0.8(3)
C7 C4 C5 C6 178.73(19)
C16 N1 C7 C20 30.3(2)
C8 N1 C7 C20 -162.0(2)
C16 N1 C7 C4 -93.8(2)
C8 N1 C7 C4 73.9(2)
C5 C4 C7 N1 23.0(3)
C3 C4 C7 N1 -159.07(18)
C5 C4 C7 C20 -98.9(2)
C3 C4 C7 C20 79.0(2)
C13 C14 C15 C10 -1.7(4)
C13 C14 C15 C16 176.7(2)
C17 N2 C16 N1 -6.4(3)
C17 N2 C16 C15 174.70(16)
C8 N1 C16 N2 177.0(2)
C7 N1 C16 N2 -16.0(3)
C8 N1 C16 C15 -4.1(3)
C7 N1 C16 C15 162.96(16)
C10 C15 C16 N2 178.0(2)
C14 C15 C16 N2 -0.4(3)
C10 C15 C16 N1 -1.1(3)
C14 C15 C16 N1 -179.42(19)
C16 N2 C17 C20 10.5(3)
C16 N2 C17 N3 -168.59(17)
C18 N3 C17 C20 2.1(3)
C21 N3 C17 C20 -179.87(19)
C18 N3 C17 N2 -178.80(18)
C21 N3 C17 N2 -0.7(3)
C17 N3 C18 O1 176.6(2)
C21 N3 C18 O1 -1.6(3)
C17 N3 C18 N4 -4.4(3)
C21 N3 C18 N4 177.43(18)
C19 N4 C18 O1 -178.13(19)
C22 N4 C18 O1 -1.0(3)
C19 N4 C18 N3 2.9(3)
C22 N4 C18 N3 179.98(18)
N2 C17 C20 C19 -176.87(18)
N3 C17 C20 C19 2.2(3)
N2 C17 C20 C7 7.2(3)
N3 C17 C20 C7 -173.79(17)
N1 C7 C20 C17 -25.8(2)
C4 C7 C20 C17 97.9(2)
N1 C7 C20 C19 158.21(17)
C4 C7 C20 C19 -78.0(2)
C18 N4 C19 O2 -179.81(19)
C22 N4 C19 O2 3.1(3)
C18 N4 C19 C20 1.0(3)
C22 N4 C19 C20 -176.05(19)
C17 C20 C19 O2 177.29(19)
C7 C20 C19 O2 -6.8(3)
C17 C20 C19 N4 -3.6(3)
C7 C20 C19 N4 172.31(17)
C16 N1 C8 C9A 28.6(4)
C7 N1 C8 C9A -138.9(3)
C16 N1 C8 C9B -19.0(5)
C7 N1 C8 C9B 173.5(4)
N1 C8 C9A C10 -45.4(5)
N1 C8 C9B C10 40.0(5)
C14 C15 C10 C11 2.0(4)
C16 C15 C10 C11 -176.3(2)
C14 C15 C10 C9A 160.9(3)
C16 C15 C10 C9A -17.4(4)
C14 C15 C10 C9B -155.8(3)
C16 C15 C10 C9B 25.8(4)
C8 C9A C10 C15 40.9(5)
C8 C9A C10 C11 -161.0(3)
C8 C9B C10 C15 -43.6(5)
C8 C9B C10 C11 159.2(3)
C15 C10 C11 C12 -0.8(5)
C9A C10 C11 C12 -158.4(4)
C9B C10 C11 C12 155.9(4)
C10 C11 C12 C13 -0.8(5)
C11 C12 C13 C14 1.1(4)
C15 C14 C13 C12 0.1(4)
C39 N6 C38 N5 -5.3(3)
C39 N6 C38 C37 174.28(16)
C29 N5 C38 N6 -14.4(3)
C30 N5 C38 N6 172.2(2)
C29 N5 C38 C37 166.04(18)
C30 N5 C38 C37 -7.4(3)
C36 C37 C38 N6 -8.6(3)
C32 C37 C38 N6 168.7(2)
C36 C37 C38 N5 170.99(19)
C32 C37 C38 N5 -11.7(3)
C38 N6 C39 C42 9.2(3)
C38 N6 C39 N7 -169.49(17)
C40 N7 C39 C42 2.8(3)
C43 N7 C39 C42 178.6(2)
C40 N7 C39 N6 -178.44(18)
C43 N7 C39 N6 -2.7(3)
C39 N7 C40 O3 176.7(2)
C43 N7 C40 O3 0.8(3)
C39 N7 C40 N8 -4.3(3)
C43 N7 C40 N8 179.7(2)
C41 N8 C40 O3 -178.9(2)
C44 N8 C40 O3 -2.7(3)
C41 N8 C40 N7 2.1(3)
C44 N8 C40 N7 178.34(19)
C40 N8 C41 O4 -178.5(2)
C44 N8 C41 O4 5.4(3)
C40 N8 C41 C42 1.4(3)
C44 N8 C41 C42 -174.73(19)
N6 C39 C42 C41 -177.54(19)
N7 C39 C42 C41 1.1(3)
N6 C39 C42 C29 6.2(3)
N7 C39 C42 C29 -175.23(17)
O4 C41 C42 C39 176.9(2)
N8 C41 C42 C39 -3.0(3)
O4 C41 C42 C29 -6.8(3)
N8 C41 C42 C29 173.26(17)
C32 C37 C36 C35 1.2(3)
C38 C37 C36 C35 178.5(2)
C37 C36 C35 C34 0.7(4)
C36 C35 C34 C33 -1.5(4)
C35 C34 C33 C32 0.3(4)
C36 C37 C32 C33 -2.3(3)
C38 C37 C32 C33 -179.7(2)
C36 C37 C32 C31 175.0(2)
C38 C37 C32 C31 -2.3(3)
C34 C33 C32 C37 1.7(4)
C34 C33 C32 C31 -175.5(3)
C37 C32 C31 C30 32.9(3)
C33 C32 C31 C30 -149.9(3)
C38 N5 C30 C31 38.9(3)
C29 N5 C30 C31 -134.9(2)
C32 C31 C30 N5 -49.2(3)
C38 N5 C29 C42 26.5(3)
C30 N5 C29 C42 -159.69(19)
C38 N5 C29 C26 -96.8(2)
C30 N5 C29 C26 76.9(2)
C39 C42 C29 N5 -22.3(3)
C41 C42 C29 N5 161.32(18)
C39 C42 C29 C26 100.3(2)
C41 C42 C29 C26 -76.1(2)
C23 C28 C27 C26 -1.2(4)
C28 C27 C26 C25 1.3(3)
C28 C27 C26 C29 -176.5(2)
N5 C29 C26 C25 28.6(3)
C42 C29 C26 C25 -92.3(2)
N5 C29 C26 C27 -153.70(19)
C42 C29 C26 C27 85.4(2)
C27 C26 C25 C24 -0.6(3)
C29 C26 C25 C24 177.1(2)
C26 C25 C24 C23 -0.1(4)
C27 C28 C23 C24 0.5(4)
C25 C24 C23 C28 0.1(4)
